data_2233704
loop_
_publ_author_name
'van Albada, Gerard A.'
'Ghazzali, Mohamed'
'Al-Farhan, Khalid'
'Reedijk, Jan'

_publ_section_title
;
 2-Chloropyrimidin-4-amine
;
_journal_coeditor_code ZJ2047
_journal_issue 2
_journal_name_full 'Acta Crystallographica Section E'
_journal_page_first o302
_journal_paper_doi 10.1107/S1600536811055863
_journal_volume 68
_journal_year 2012
_chemical_formula_iupac 'C4 H4 Cl N3'
_chemical_formula_moiety 'C4 H4 Cl N3'
_chemical_formula_sum 'C4 H4 Cl N3'
_chemical_formula_weight 129.55
_chemical_name_systematic
;
2-Chloropyrimidin-4-amine
;
_space_group_IT_number 14
_symmetry_cell_setting monoclinic
_symmetry_space_group_name_Hall '-P 2ybc'
_symmetry_space_group_name_H-M 'P 1 21/c 1'
_atom_sites_solution_hydrogens geom
_atom_sites_solution_primary direct
_atom_sites_solution_secondary difmap
_audit_creation_method SHELXL-97
_cell_angle_alpha 90.00
_cell_angle_beta 100.886(2)
_cell_angle_gamma 90.00
_cell_formula_units_Z 4
_cell_length_a 3.83162(19)
_cell_length_b 11.8651(7)
_cell_length_c 12.7608(7)
_cell_measurement_reflns_used 342
_cell_measurement_temperature 294(2)
_cell_measurement_theta_max 27.5
_cell_measurement_theta_min 3.3
_cell_volume 569.70(5)
_computing_cell_refinement 'CrystalClear (Rigaku, 2007)'
_computing_data_collection 'CrystalClear (Rigaku, 2007)'
_computing_data_reduction 'CrystalClear (Rigaku, 2007)'
_computing_molecular_graphics 'DIAMOND (Brandenburg, 2007)'
_computing_publication_material 'publCIF (Westrip, 2010)'
_computing_structure_refinement 'SHELXL97 (Sheldrick, 2008)'
_computing_structure_solution 'SHELXS97 (Sheldrick, 2008)'
_diffrn_ambient_temperature 294(2)
_diffrn_measured_fraction_theta_full 0.998
_diffrn_measured_fraction_theta_max 0.998
_diffrn_measurement_device_type 'Rigaku R-AXIS RAPID'
_diffrn_measurement_method \w
_diffrn_radiation_monochromator graphite
_diffrn_radiation_source 'fine-focus sealed tube'
_diffrn_radiation_type MoK\a
_diffrn_radiation_wavelength 0.71075
_diffrn_reflns_av_R_equivalents 0.0383
_diffrn_reflns_av_sigmaI/netI 0.0224
_diffrn_reflns_limit_h_max 4
_diffrn_reflns_limit_h_min -4
_diffrn_reflns_limit_k_max 15
_diffrn_reflns_limit_k_min -15
_diffrn_reflns_limit_l_max 16
_diffrn_reflns_limit_l_min -16
_diffrn_reflns_number 9506
_diffrn_reflns_theta_full 27.48
_diffrn_reflns_theta_max 27.48
_diffrn_reflns_theta_min 3.25
_diffrn_standards_decay_% 0
_diffrn_standards_interval_count 0
_diffrn_standards_interval_time 0
_diffrn_standards_number 0
_exptl_absorpt_coefficient_mu 0.551
_exptl_absorpt_correction_T_max 0.8877
_exptl_absorpt_correction_T_min 0.8396
_exptl_absorpt_correction_type multi-scan
_exptl_absorpt_process_details '(CrystalClear; Rigaku, 2007)'
_exptl_crystal_colour colourless
_exptl_crystal_density_diffrn 1.510
_exptl_crystal_density_method 'not measured'
_exptl_crystal_description block
_exptl_crystal_F_000 264
_exptl_crystal_size_max 0.40
_exptl_crystal_size_mid 0.20
_exptl_crystal_size_min 0.20
_refine_diff_density_max 0.168
_refine_diff_density_min -0.272
_refine_ls_extinction_method none
_refine_ls_goodness_of_fit_ref 1.136
_refine_ls_hydrogen_treatment mixed
_refine_ls_matrix_type full
_refine_ls_number_parameters 82
_refine_ls_number_reflns 1296
_refine_ls_number_restraints 2
_refine_ls_restrained_S_all 1.136
_refine_ls_R_factor_all 0.0496
_refine_ls_R_factor_gt 0.0349
_refine_ls_shift/su_max 0.000
_refine_ls_shift/su_mean 0.000
_refine_ls_structure_factor_coef Fsqd
_refine_ls_weighting_details 'calc w=1/[\s^2^(Fo^2^)+(0.0422P)^2^+0.0697P] where P=(Fo^2^+2Fc^2^)/3'
_refine_ls_weighting_scheme calc
_refine_ls_wR_factor_gt 0.0823
_refine_ls_wR_factor_ref 0.0915
_reflns_number_gt 962
_reflns_number_total 1296
_reflns_threshold_expression I>2sigma(I)
_cod_data_source_file zj2047.cif
_cod_data_source_block I
_cod_original_sg_symbol_H-M 'P 21/c'
_cod_database_code 2233704
_cod_database_fobs_code 2233704

loop_
_symmetry_equiv_pos_as_xyz
'x, y, z'
'-x, y+1/2, -z+1/2'
'-x, -y, -z'
'x, -y-1/2, z-1/2'

loop_
_atom_site_type_symbol
_atom_site_label
_atom_site_fract_x
_atom_site_fract_y
_atom_site_fract_z
_atom_site_U_iso_or_equiv
_atom_site_adp_type
_atom_site_calc_flag
_atom_site_refinement_flags
_atom_site_occupancy
_atom_site_symmetry_multiplicity
Cl Cl1 0.05814(13) 0.43867(4) 0.20898(3) 0.0586(2) Uani d . 1 1
N N1 0.3425(4) 0.25622(13) 0.29987(11) 0.0500(4) Uani d . 1 1
N N2 0.2112(5) 0.37262(14) 0.59166(12) 0.0522(4) Uani d D 1 1
H H2B 0.277(5) 0.3340(17) 0.6504(14) 0.065(6) Uiso d D 1 1
H H2A 0.103(5) 0.4395(14) 0.5959(17) 0.061(6) Uiso d D 1 1
C C2 0.2035(4) 0.35294(14) 0.32044(13) 0.0419(4) Uani d . 1 1
N N3 0.1530(4) 0.39673(11) 0.41103(10) 0.0407(3) Uani d . 1 1
C C4 0.2612(4) 0.33227(13) 0.49910(12) 0.0400(4) Uani d . 1 1
C C5 0.4177(5) 0.22616(15) 0.48826(14) 0.0480(4) Uani d . 1 1
H H5 0.4961 0.1806 0.5473 0.058 Uiso calc R 1 1
C C6 0.4495(5) 0.19310(16) 0.38937(16) 0.0531(5) Uani d . 1 1
H H6 0.5506 0.1230 0.3818 0.064 Uiso calc R 1 1

loop_
_atom_site_aniso_label
_atom_site_aniso_U_11
_atom_site_aniso_U_22
_atom_site_aniso_U_33
_atom_site_aniso_U_12
_atom_site_aniso_U_13
_atom_site_aniso_U_23
Cl1 0.0718(4) 0.0665(4) 0.0379(3) 0.0003(2) 0.0113(2) 0.0060(2)
N1 0.0570(9) 0.0502(9) 0.0447(9) 0.0005(7) 0.0143(7) -0.0103(7)
N2 0.0775(11) 0.0455(9) 0.0345(8) 0.0079(8) 0.0130(7) 0.0007(7)
C2 0.0431(9) 0.0456(9) 0.0379(9) -0.0055(7) 0.0101(7) -0.0045(7)
N3 0.0496(8) 0.0380(7) 0.0357(7) -0.0010(6) 0.0112(6) -0.0019(6)
C4 0.0439(9) 0.0395(9) 0.0372(8) -0.0034(7) 0.0092(7) -0.0013(7)
C5 0.0533(10) 0.0429(10) 0.0472(10) 0.0047(8) 0.0075(8) 0.0027(8)
C6 0.0550(11) 0.0442(10) 0.0610(12) 0.0047(8) 0.0132(9) -0.0092(9)

loop_
_atom_type_symbol
_atom_type_description
_atom_type_scat_dispersion_real
_atom_type_scat_dispersion_imag
_atom_type_scat_source
C C 0.0033 0.0016 'International Tables Vol C Tables 4.2.6.8 and 6.1.1.4'
H H 0.0000 0.0000 'International Tables Vol C Tables 4.2.6.8 and 6.1.1.4'
N N 0.0061 0.0033 'International Tables Vol C Tables 4.2.6.8 and 6.1.1.4'
Cl Cl 0.1484 0.1585 'International Tables Vol C Tables 4.2.6.8 and 6.1.1.4'

loop_
_geom_angle_atom_site_label_1
_geom_angle_atom_site_label_2
_geom_angle_atom_site_label_3
_geom_angle
C2 N1 C6 112.47(15)
C4 N2 H2B 120.6(14)
C4 N2 H2A 121.3(14)
H2B N2 H2A 118(2)
N1 C2 N3 130.85(16)
N1 C2 Cl1 115.10(12)
N3 C2 Cl1 114.05(13)
C2 N3 C4 115.64(14)
N2 C4 N3 117.56(15)
N2 C4 C5 123.11(16)
N3 C4 C5 119.33(15)
C6 C5 C4 117.77(16)
C6 C5 H5 121.1
C4 C5 H5 121.1
C5 C6 N1 123.94(17)
C5 C6 H6 118.0
N1 C6 H6 118.0

loop_
_geom_bond_atom_site_label_1
_geom_bond_atom_site_label_2
_geom_bond_distance
Cl1 C2 1.7518(17)
N1 C2 1.312(2)
N1 C6 1.363(2)
N2 C4 1.322(2)
N2 H2B 0.874(15)
N2 H2A 0.902(16)
C2 N3 1.315(2)
N3 C4 1.358(2)
C4 C5 1.412(2)
C5 C6 1.349(2)
C5 H5 0.9300
C6 H6 0.9300

loop_
_geom_hbond_atom_site_label_D
_geom_hbond_atom_site_label_H
_geom_hbond_atom_site_label_A
_geom_hbond_site_symmetry_A
_geom_hbond_distance_DH
_geom_hbond_distance_HA
_geom_hbond_distance_DA
_geom_hbond_angle_DHA
N2 H2A N3 3_566 0.902(16) 2.171(16) 3.069(2) 174.0(19)
N2 H2B N1 4_566 0.874(15) 2.160(16) 3.024(2) 169.5(19)

loop_
_cod_related_entry_id
_cod_related_entry_database
_cod_related_entry_code
1 ChemSpider 306656
